data_7022640
loop_
_publ_author_name
'Cho, Kyung Jin'
'Ryu, Dae Won'
'Lim, Kwang Soo'
'Lee, Woo Ram'
'Lee, Jin Wuk'
'Koh, Eui Kwan'
'Hong, Chang Seop'

_publ_section_title
;
 Syntheses, structures, and magnetic properties of cyano- and
 phenoxide-bridged Fe(III)-Mn(III) tetrameric assemblies formed by blocked
 fac-Fe tricyanide with aliphatic rings.
;
_journal_issue 16
_journal_name_full 'Dalton transactions (Cambridge, England : 2003)'
_journal_page_first 5796
_journal_page_last 5804
_journal_paper_doi 10.1039/c3dt32563f
_journal_volume 42
_journal_year 2013
_chemical_formula_sum 'C88 H108 B2 Fe2 Mn2 N22 O12'
_chemical_formula_weight 1909.16
_chemical_name_systematic
;
?
;
_space_group_IT_number 14
_symmetry_cell_setting monoclinic
_symmetry_space_group_name_Hall '-P 2ybc'
_symmetry_space_group_name_H-M 'P 1 21/c 1'
_atom_sites_solution_hydrogens geom
_atom_sites_solution_primary direct
_atom_sites_solution_secondary difmap
_audit_creation_method SHELXL-97
_cell_angle_alpha 90.00
_cell_angle_beta 92.33(3)
_cell_angle_gamma 90.00
_cell_formula_units_Z 2
_cell_length_a 9.5060(19)
_cell_length_b 15.152(3)
_cell_length_c 31.398(6)
_cell_measurement_temperature 100(2)
_cell_volume 4518.7(15)
_computing_cell_refinement HKL2000
_computing_data_collection 'PAL ADSC Quantum-210'
_computing_data_reduction HKL2000
_computing_molecular_graphics WingX
_computing_publication_material WingX
_computing_structure_refinement 'SHELXL-97 (Sheldrick, 1997)'
_computing_structure_solution SHELXTL
_diffrn_ambient_temperature 100(2)
_diffrn_measured_fraction_theta_full 0.911
_diffrn_measured_fraction_theta_max 0.750
_diffrn_measurement_device_type 'CCD area detector'
_diffrn_measurement_method 'phi scans'
_diffrn_radiation_monochromator 'Pt coated Si double crystal'
_diffrn_radiation_source 'Fixed gap multipole wiggler beamline'
_diffrn_radiation_type synchrotron
_diffrn_radiation_wavelength 0.90000
_diffrn_reflns_av_R_equivalents 0.0340
_diffrn_reflns_av_sigmaI/netI 0.0558
_diffrn_reflns_limit_h_max 10
_diffrn_reflns_limit_h_min 0
_diffrn_reflns_limit_k_max 16
_diffrn_reflns_limit_k_min -16
_diffrn_reflns_limit_l_max 31
_diffrn_reflns_limit_l_min -33
_diffrn_reflns_number 8642
_diffrn_reflns_theta_full 25.00
_diffrn_reflns_theta_max 30.37
_diffrn_reflns_theta_min 1.64
_exptl_absorpt_coefficient_mu 0.661
_exptl_absorpt_correction_T_max 0.9677
_exptl_absorpt_correction_T_min 0.9368
_exptl_absorpt_correction_type empirical
_exptl_absorpt_process_details HKL2000-Scalepack
_exptl_crystal_colour brown
_exptl_crystal_density_diffrn 1.403
_exptl_crystal_density_method 'not measured'
_exptl_crystal_description plate
_exptl_crystal_F_000 1996
_exptl_crystal_size_max 0.10
_exptl_crystal_size_mid 0.10
_exptl_crystal_size_min 0.05
_refine_diff_density_max 0.427
_refine_diff_density_min -0.722
_refine_diff_density_rms 0.089
_refine_ls_extinction_method none
_refine_ls_goodness_of_fit_ref 1.026
_refine_ls_hydrogen_treatment constr
_refine_ls_matrix_type full
_refine_ls_number_parameters 583
_refine_ls_number_reflns 5033
_refine_ls_number_restraints 0
_refine_ls_restrained_S_all 1.026
_refine_ls_R_factor_all 0.0842
_refine_ls_R_factor_gt 0.0589
_refine_ls_shift/su_max 0.000
_refine_ls_shift/su_mean 0.000
_refine_ls_structure_factor_coef Fsqd
_refine_ls_weighting_details 'calc w=1/[\s^2^(Fo^2^)+(0.1111P)^2^+1.7949P] where P=(Fo^2^+2Fc^2^)/3'
_refine_ls_weighting_scheme calc
_refine_ls_wR_factor_gt 0.1464
_refine_ls_wR_factor_ref 0.1623
_reflns_number_gt 3747
_reflns_number_total 5033
_reflns_threshold_expression >2sigma(I)
_cod_data_source_file c3dt32563f.txt
_cod_data_source_block p2(1)c
_cod_original_cell_volume 4518.7(16)
_cod_original_sg_symbol_H-M P2(1)/c
_cod_database_code 7022640

loop_
_symmetry_equiv_pos_as_xyz
'x, y, z'
'-x, y+1/2, -z+1/2'
'-x, -y, -z'
'x, -y-1/2, z-1/2'

loop_
_atom_site_label
_atom_site_type_symbol
_atom_site_fract_x
_atom_site_fract_y
_atom_site_fract_z
_atom_site_U_iso_or_equiv
_atom_site_adp_type
_atom_site_occupancy
_atom_site_symmetry_multiplicity
_atom_site_calc_flag
_atom_site_refinement_flags
Fe1 Fe 0.48065(8) 0.42918(5) 0.15573(3) 0.0268(3) Uani 1 1 d .
C1 C 0.3196(7) 0.4445(3) 0.1185(2) 0.0287(15) Uani 1 1 d .
C2 C 0.5493(6) 0.3542(4) 0.1125(2) 0.0316(15) Uani 1 1 d .
C3 C 0.5441(6) 0.5322(4) 0.12740(18) 0.0281(14) Uani 1 1 d .
N1 N 0.2294(6) 0.4587(3) 0.09339(17) 0.0323(13) Uani 1 1 d .
N2 N 0.5890(5) 0.3057(3) 0.08652(17) 0.0426(14) Uani 1 1 d .
N3 N 0.5733(5) 0.5977(3) 0.10989(16) 0.0358(13) Uani 1 1 d .
N4 N 0.4047(5) 0.5040(3) 0.20147(15) 0.0292(12) Uani 1 1 d .
N5 N 0.4401(5) 0.4795(3) 0.24305(15) 0.0288(12) Uani 1 1 d .
C4 C 0.2577(6) 0.6239(4) 0.16579(19) 0.0368(16) Uani 1 1 d .
H4A H 0.2879 0.5948 0.1398 0.055 Uiso 1 1 calc R
H4B H 0.2896 0.6854 0.1660 0.055 Uiso 1 1 calc R
H4C H 0.1548 0.6223 0.1665 0.055 Uiso 1 1 calc R
C5 C 0.3197(6) 0.5774(3) 0.20371(19) 0.0295(15) Uani 1 1 d .
C6 C 0.3027(6) 0.5977(3) 0.24607(18) 0.0274(14) Uani 1 1 d .
C7 C 0.2332(7) 0.6635(4) 0.2752(2) 0.0433(18) Uani 1 1 d .
H7A H 0.1297 0.6637 0.2704 0.052 Uiso 1 1 calc R
H7B H 0.2697 0.7239 0.2711 0.052 Uiso 1 1 calc R
C8 C 0.2759(10) 0.6279(5) 0.3196(2) 0.080(3) Uani 1 1 d .
H8A H 0.1903 0.6108 0.3345 0.096 Uiso 1 1 calc R
H8B H 0.3243 0.6750 0.3364 0.096 Uiso 1 1 calc R
C9 C 0.3746(7) 0.5470(4) 0.31689(19) 0.0420(17) Uani 1 1 d .
H9A H 0.4693 0.5593 0.3298 0.050 Uiso 1 1 calc R
H9B H 0.3346 0.4943 0.3306 0.050 Uiso 1 1 calc R
C10 C 0.3782(6) 0.5366(3) 0.26957(18) 0.0286(14) Uani 1 1 d .
N6 N 0.4073(5) 0.3255(3) 0.18543(15) 0.0271(12) Uani 1 1 d .
N7 N 0.4381(5) 0.3194(3) 0.22859(15) 0.0278(12) Uani 1 1 d .
C11 C 0.2617(7) 0.2400(4) 0.1302(2) 0.0397(16) Uani 1 1 d .
H11A H 0.2960 0.2853 0.1109 0.060 Uiso 1 1 calc R
H11B H 0.1587 0.2428 0.1305 0.060 Uiso 1 1 calc R
H11C H 0.2904 0.1816 0.1203 0.060 Uiso 1 1 calc R
C12 C 0.3225(6) 0.2557(4) 0.17418(19) 0.0296(15) Uani 1 1 d .
C13 C 0.3003(6) 0.2066(4) 0.2108(2) 0.0296(15) Uani 1 1 d .
C14 C 0.2275(7) 0.1235(4) 0.2262(2) 0.0492(19) Uani 1 1 d .
H14A H 0.2778 0.0695 0.2177 0.059 Uiso 1 1 calc R
H14B H 0.1284 0.1205 0.2153 0.059 Uiso 1 1 calc R
C15 C 0.2378(7) 0.1377(4) 0.2757(2) 0.0524(19) Uani 1 1 d .
H15A H 0.2574 0.0808 0.2903 0.063 Uiso 1 1 calc R
H15B H 0.1477 0.1612 0.2856 0.063 Uiso 1 1 calc R
C16 C 0.3604(6) 0.2051(4) 0.28626(19) 0.0363(16) Uani 1 1 d .
H16A H 0.3346 0.2481 0.3084 0.044 Uiso 1 1 calc R
H16B H 0.4488 0.1747 0.2954 0.044 Uiso 1 1 calc R
C17 C 0.3706(6) 0.2475(3) 0.24355(19) 0.0284(15) Uani 1 1 d .
N8 N 0.6663(5) 0.4161(3) 0.18792(15) 0.0276(12) Uani 1 1 d .
N9 N 0.6653(5) 0.4018(3) 0.23132(15) 0.0277(12) Uani 1 1 d .
C18 C 0.8535(6) 0.4331(4) 0.1336(2) 0.0414(17) Uani 1 1 d .
H18A H 0.7715 0.4404 0.1139 0.062 Uiso 1 1 calc R
H18B H 0.9087 0.3821 0.1248 0.062 Uiso 1 1 calc R
H18C H 0.9120 0.4864 0.1330 0.062 Uiso 1 1 calc R
C19 C 0.8052(6) 0.4188(3) 0.1775(2) 0.0325(16) Uani 1 1 d .
C20 C 0.8883(6) 0.4057(4) 0.2139(2) 0.0329(16) Uani 1 1 d .
C21 C 1.0386(6) 0.4010(4) 0.2285(2) 0.0406(17) Uani 1 1 d .
H21A H 1.0892 0.4560 0.2218 0.049 Uiso 1 1 calc R
H21B H 1.0866 0.3503 0.2154 0.049 Uiso 1 1 calc R
C22 C 1.0292(8) 0.3886(6) 0.2768(2) 0.073(2) Uani 1 1 d .
H22A H 1.0739 0.4393 0.2919 0.088 Uiso 1 1 calc R
H22B H 1.0799 0.3343 0.2859 0.088 Uiso 1 1 calc R
C23 C 0.8731(6) 0.3817(4) 0.2883(2) 0.0440(17) Uani 1 1 d .
H23A H 0.8515 0.3229 0.3002 0.053 Uiso 1 1 calc R
H23B H 0.8480 0.4279 0.3090 0.053 Uiso 1 1 calc R
C24 C 0.7995(6) 0.3956(3) 0.2463(2) 0.0296(15) Uani 1 1 d .
B1 B 0.5221(7) 0.3932(4) 0.2517(2) 0.0290(16) Uani 1 1 d .
H1 H 0.5335 0.3811 0.2829 0.035 Uiso 1 1 calc R
Mn1 Mn 0.11661(8) 0.52325(5) 0.04028(3) 0.0252(3) Uani 1 1 d .
N10 N 0.2380(4) 0.6287(3) 0.03467(14) 0.0273(11) Uani 1 1 d .
N11 N 0.2488(4) 0.4721(3) -0.00034(14) 0.0268(11) Uani 1 1 d .
O2 O -0.0065(4) 0.5870(2) 0.07306(12) 0.0287(9) Uani 1 1 d .
O1 O -0.0058(4) 0.4262(2) 0.02894(12) 0.0272(9) Uani 1 1 d .
C25 C 0.3300(6) 0.5407(3) -0.02184(18) 0.0273(14) Uani 1 1 d .
H25A H 0.2734 0.5664 -0.0459 0.033 Uiso 1 1 calc R
H25B H 0.4170 0.5152 -0.0330 0.033 Uiso 1 1 calc R
C26 C 0.3656(6) 0.6106(4) 0.01118(18) 0.0281(14) Uani 1 1 d .
H26A H 0.4421 0.5895 0.0310 0.034 Uiso 1 1 calc R
H26B H 0.3978 0.6651 -0.0028 0.034 Uiso 1 1 calc R
C27 C 0.2110(6) 0.7084(4) 0.04658(18) 0.0292(14) Uani 1 1 d .
H27 H 0.2730 0.7537 0.0381 0.035 Uiso 1 1 calc R
C28 C 0.0951(6) 0.7335(3) 0.07160(18) 0.0285(14) Uani 1 1 d .
C29 C 0.0846(6) 0.8234(4) 0.08328(18) 0.0307(15) Uani 1 1 d .
H29 H 0.1531 0.8643 0.0744 0.037 Uiso 1 1 calc R
C30 C -0.0231(6) 0.8517(4) 0.10726(19) 0.0346(15) Uani 1 1 d .
C31 C -0.1206(6) 0.7908(4) 0.12151(19) 0.0357(15) Uani 1 1 d .
H31 H -0.1933 0.8102 0.1392 0.043 Uiso 1 1 calc R
C32 C -0.1129(6) 0.7024(4) 0.11029(18) 0.0313(15) Uani 1 1 d .
H32 H -0.1806 0.6618 0.1201 0.038 Uiso 1 1 calc R
C33 C -0.0058(6) 0.6727(3) 0.08455(17) 0.0268(14) Uani 1 1 d .
C34 C 0.2567(6) 0.3905(4) -0.01087(18) 0.0298(14) Uani 1 1 d .
H34 H 0.3231 0.3740 -0.0312 0.036 Uiso 1 1 calc R
C35 C 0.1689(6) 0.3218(3) 0.00678(18) 0.0269(14) Uani 1 1 d .
C36 C 0.2091(6) 0.2333(4) 0.00035(19) 0.0333(15) Uani 1 1 d .
H36 H 0.2935 0.2198 -0.0135 0.040 Uiso 1 1 calc R
C37 C 0.1237(7) 0.1668(4) 0.0145(2) 0.0375(16) Uani 1 1 d .
C38 C -0.0010(6) 0.1874(4) 0.03465(19) 0.0355(15) Uani 1 1 d .
H38 H -0.0593 0.1411 0.0441 0.043 Uiso 1 1 calc R
C39 C -0.0399(6) 0.2734(3) 0.04089(19) 0.0310(14) Uani 1 1 d .
H39 H -0.1241 0.2861 0.0550 0.037 Uiso 1 1 calc R
C40 C 0.0437(6) 0.3428(3) 0.02658(18) 0.0279(14) Uani 1 1 d .
O3 O -0.0448(4) 0.9375(2) 0.11985(13) 0.0411(11) Uani 1 1 d .
C41 C 0.0524(8) 1.0013(4) 0.1055(2) 0.062(2) Uani 1 1 d .
H41A H 0.1472 0.9868 0.1168 0.092 Uiso 1 1 calc R
H41B H 0.0257 1.0599 0.1156 0.092 Uiso 1 1 calc R
H41C H 0.0512 1.0012 0.0743 0.092 Uiso 1 1 calc R
O4 O 0.1504(5) 0.0775(2) 0.00973(15) 0.0532(13) Uani 1 1 d .
C42 C 0.2590(8) 0.0545(4) -0.0179(3) 0.063(2) Uani 1 1 d .
H42A H 0.2388 0.0804 -0.0461 0.094 Uiso 1 1 calc R
H42B H 0.2641 -0.0099 -0.0204 0.094 Uiso 1 1 calc R
H42C H 0.3491 0.0772 -0.0062 0.094 Uiso 1 1 calc R
C43 C 0.5135(8) 0.3344(4) 0.3971(3) 0.065(2) Uani 1 1 d .
H43A H 0.5604 0.3830 0.4126 0.098 Uiso 1 1 calc R
H43B H 0.4296 0.3567 0.3815 0.098 Uiso 1 1 calc R
H43C H 0.5783 0.3088 0.3770 0.098 Uiso 1 1 calc R
O5 O 0.4739(5) 0.2693(3) 0.42623(15) 0.0540(13) Uani 1 1 d .
H5 H 0.4685 0.2202 0.4138 0.081 Uiso 1 1 calc R
C44 C 0.4657(12) 0.5923(6) 0.4310(3) 0.098(3) Uani 1 1 d .
H44A H 0.5554 0.6202 0.4247 0.147 Uiso 1 1 calc R
H44B H 0.4081 0.5855 0.4047 0.147 Uiso 1 1 calc R
H44C H 0.4835 0.5342 0.4438 0.147 Uiso 1 1 calc R
O6 O 0.3939(8) 0.6456(3) 0.4597(2) 0.100(2) Uani 1 1 d .
H6 H 0.3758 0.6947 0.4484 0.150 Uiso 1 1 calc R

loop_
_atom_site_aniso_label
_atom_site_aniso_U_11
_atom_site_aniso_U_22
_atom_site_aniso_U_33
_atom_site_aniso_U_23
_atom_site_aniso_U_13
_atom_site_aniso_U_12
Fe1 0.0276(5) 0.0286(5) 0.0238(6) 0.0023(3) -0.0023(4) -0.0002(3)
C1 0.028(4) 0.026(3) 0.032(4) 0.001(3) 0.005(4) -0.003(3)
C2 0.036(4) 0.027(3) 0.032(4) 0.007(3) 0.006(3) -0.001(3)
C3 0.027(3) 0.035(4) 0.021(4) -0.004(3) -0.005(3) 0.001(3)
N1 0.033(3) 0.035(3) 0.029(4) -0.003(2) -0.003(3) -0.001(2)
N2 0.048(3) 0.038(3) 0.043(4) 0.003(3) 0.010(3) -0.007(2)
N3 0.034(3) 0.037(3) 0.036(3) -0.003(2) -0.001(3) 0.001(2)
N4 0.031(3) 0.028(3) 0.028(3) 0.007(2) -0.005(3) -0.002(2)
N5 0.031(3) 0.032(3) 0.023(3) 0.005(2) -0.003(3) 0.003(2)
C4 0.037(4) 0.032(3) 0.042(4) -0.001(3) 0.001(3) 0.007(3)
C5 0.025(3) 0.032(3) 0.031(4) 0.010(3) -0.008(3) -0.002(2)
C6 0.029(3) 0.031(3) 0.023(4) -0.003(3) 0.002(3) -0.004(3)
C7 0.049(4) 0.033(3) 0.048(5) -0.003(3) 0.011(4) 0.004(3)
C8 0.120(7) 0.073(6) 0.047(6) -0.007(4) 0.003(5) 0.051(5)
C9 0.052(4) 0.048(4) 0.026(4) 0.000(3) -0.003(4) 0.002(3)
C10 0.034(3) 0.028(3) 0.024(4) -0.001(3) 0.002(3) 0.000(3)
N6 0.031(3) 0.032(3) 0.018(3) 0.001(2) -0.006(3) 0.003(2)
N7 0.029(3) 0.028(3) 0.026(4) 0.003(2) 0.001(3) 0.003(2)
C11 0.043(4) 0.037(4) 0.038(5) -0.001(3) -0.003(4) -0.010(3)
C12 0.029(3) 0.030(3) 0.029(4) -0.002(3) 0.000(3) 0.004(3)
C13 0.024(3) 0.031(3) 0.034(4) 0.002(3) 0.003(3) 0.000(2)
C14 0.044(4) 0.034(4) 0.071(6) 0.003(3) 0.006(4) -0.001(3)
C15 0.066(5) 0.050(4) 0.042(5) 0.014(3) 0.010(4) -0.009(3)
C16 0.045(4) 0.037(4) 0.027(4) 0.012(3) 0.004(3) 0.009(3)
C17 0.028(3) 0.028(3) 0.029(4) 0.007(3) 0.000(3) 0.005(3)
N8 0.034(3) 0.027(3) 0.022(3) 0.003(2) -0.007(3) 0.000(2)
N9 0.030(3) 0.031(3) 0.021(3) 0.003(2) -0.012(3) 0.002(2)
C18 0.029(3) 0.053(4) 0.043(5) 0.005(3) 0.005(3) 0.005(3)
C19 0.027(3) 0.030(3) 0.040(5) -0.003(3) -0.003(4) 0.002(3)
C20 0.030(4) 0.031(3) 0.037(5) 0.002(3) -0.009(4) 0.003(3)
C21 0.031(4) 0.046(4) 0.045(5) 0.006(3) 0.004(4) 0.003(3)
C22 0.045(4) 0.126(7) 0.048(5) 0.007(5) 0.005(4) 0.001(5)
C23 0.047(4) 0.044(4) 0.040(5) 0.003(3) -0.005(4) 0.003(3)
C24 0.033(4) 0.027(3) 0.027(4) 0.001(3) -0.016(4) 0.000(3)
B1 0.032(4) 0.029(4) 0.026(4) 0.004(3) -0.008(4) 0.003(3)
Mn1 0.0241(5) 0.0273(5) 0.0241(6) -0.0006(4) -0.0005(4) 0.0002(4)
N10 0.024(3) 0.035(3) 0.023(3) 0.001(2) -0.001(2) 0.002(2)
N11 0.023(3) 0.029(3) 0.027(3) -0.002(2) -0.005(2) -0.001(2)
O2 0.028(2) 0.030(2) 0.028(3) -0.0009(17) 0.0013(19) -0.0015(16)
O1 0.024(2) 0.029(2) 0.028(2) -0.0003(17) 0.0002(19) 0.0024(16)
C25 0.027(3) 0.027(3) 0.027(4) 0.003(2) 0.001(3) 0.000(2)
C26 0.022(3) 0.034(3) 0.028(4) -0.004(3) 0.002(3) -0.001(2)
C27 0.030(3) 0.027(3) 0.030(4) 0.001(3) -0.003(3) -0.001(2)
C28 0.030(3) 0.031(3) 0.025(4) -0.003(3) 0.001(3) 0.004(3)
C29 0.036(3) 0.029(3) 0.027(4) 0.001(3) 0.001(3) 0.000(3)
C30 0.040(4) 0.031(4) 0.033(4) -0.005(3) 0.002(3) 0.007(3)
C31 0.036(3) 0.041(4) 0.031(4) -0.010(3) 0.004(3) 0.009(3)
C32 0.027(3) 0.037(4) 0.030(4) -0.005(3) -0.001(3) 0.000(3)
C33 0.027(3) 0.031(3) 0.021(4) 0.004(3) -0.005(3) -0.003(2)
C34 0.027(3) 0.040(4) 0.022(4) -0.003(3) -0.002(3) 0.005(3)
C35 0.030(3) 0.029(3) 0.022(4) -0.001(2) -0.001(3) -0.004(2)
C36 0.034(3) 0.032(3) 0.034(4) -0.002(3) -0.004(3) 0.006(3)
C37 0.049(4) 0.028(3) 0.034(4) 0.005(3) -0.007(4) 0.010(3)
C38 0.041(4) 0.033(4) 0.033(4) 0.007(3) 0.007(3) -0.001(3)
C39 0.033(3) 0.029(3) 0.030(4) 0.003(3) -0.003(3) 0.003(3)
C40 0.032(3) 0.026(3) 0.025(4) -0.002(2) -0.003(3) 0.002(3)
O3 0.052(3) 0.028(2) 0.044(3) -0.0048(19) 0.007(2) 0.0050(19)
C41 0.096(6) 0.029(4) 0.061(5) 0.006(3) 0.026(5) 0.005(4)
O4 0.072(3) 0.027(2) 0.062(3) 0.003(2) 0.017(3) 0.013(2)
C42 0.080(6) 0.037(4) 0.072(6) -0.005(4) 0.014(5) 0.015(4)
C43 0.055(5) 0.042(4) 0.097(7) 0.021(4) -0.008(5) -0.009(3)
O5 0.056(3) 0.047(3) 0.059(3) -0.009(2) 0.002(3) 0.000(2)
C44 0.153(10) 0.058(5) 0.085(7) 0.003(5) 0.015(7) 0.010(6)
O6 0.164(6) 0.046(3) 0.094(5) 0.007(3) 0.057(5) -0.008(4)

loop_
_atom_type_symbol
_atom_type_description
_atom_type_scat_dispersion_real
_atom_type_scat_dispersion_imag
_atom_type_scat_source
C C 0.0033 0.0016 'International Tables Vol C Tables 4.2.6.8 and 6.1.1.4'
H H 0.0000 0.0000 'International Tables Vol C Tables 4.2.6.8 and 6.1.1.4'
B B 0.0013 0.0007 'International Tables Vol C Tables 4.2.6.8 and 6.1.1.4'
N N 0.0061 0.0033 'International Tables Vol C Tables 4.2.6.8 and 6.1.1.4'
O O 0.0106 0.0060 'International Tables Vol C Tables 4.2.6.8 and 6.1.1.4'
Mn Mn 0.3368 0.7283 'International Tables Vol C Tables 4.2.6.8 and 6.1.1.4'
Fe Fe 0.3463 0.8444 'International Tables Vol C Tables 4.2.6.8 and 6.1.1.4'

loop_
_geom_angle_atom_site_label_1
_geom_angle_atom_site_label_2
_geom_angle_atom_site_label_3
_geom_angle
_geom_angle_site_symmetry_3
C1 Fe1 C2 85.7(2) .
C1 Fe1 C3 82.8(2) .
C2 Fe1 C3 91.8(2) .
C1 Fe1 N6 95.6(2) .
C2 Fe1 N6 90.0(2) .
C3 Fe1 N6 177.5(2) .
C1 Fe1 N4 93.9(2) .
C2 Fe1 N4 178.0(2) .
C3 Fe1 N4 90.1(2) .
N6 Fe1 N4 88.08(18) .
C1 Fe1 N8 172.1(2) .
C2 Fe1 N8 88.9(2) .
C3 Fe1 N8 91.6(2) .
N6 Fe1 N8 90.20(19) .
N4 Fe1 N8 91.74(19) .
N1 C1 Fe1 173.5(5) .
N2 C2 Fe1 177.6(5) .
N3 C3 Fe1 175.2(5) .
C1 N1 Mn1 158.4(4) .
C5 N4 N5 106.7(4) .
C5 N4 Fe1 136.7(4) .
N5 N4 Fe1 116.5(3) .
C10 N5 N4 108.3(4) .
C10 N5 B1 131.7(5) .
N4 N5 B1 119.6(4) .
N4 C5 C6 108.7(5) .
N4 C5 C4 123.8(5) .
C6 C5 C4 127.5(5) .
C10 C6 C5 106.8(5) .
C10 C6 C7 110.5(5) .
C5 C6 C7 142.7(6) .
C6 C7 C8 102.2(5) .
C7 C8 C9 111.6(5) .
C10 C9 C8 100.1(5) .
N5 C10 C6 109.4(5) .
N5 C10 C9 135.0(5) .
C6 C10 C9 115.6(5) .
C12 N6 N7 107.5(4) .
C12 N6 Fe1 135.3(4) .
N7 N6 Fe1 117.1(3) .
C17 N7 N6 108.1(4) .
C17 N7 B1 131.6(5) .
N6 N7 B1 120.0(4) .
N6 C12 C13 107.9(6) .
N6 C12 C11 124.3(5) .
C13 C12 C11 127.8(5) .
C17 C13 C12 107.2(5) .
C17 C13 C14 110.8(5) .
C12 C13 C14 142.0(6) .
C13 C14 C15 100.9(5) .
C14 C15 C16 108.3(5) .
C17 C16 C15 99.4(5) .
C13 C17 N7 109.3(5) .
C13 C17 C16 115.9(5) .
N7 C17 C16 134.8(6) .
C19 N8 N9 106.6(5) .
C19 N8 Fe1 135.3(4) .
N9 N8 Fe1 118.1(3) .
C24 N9 N8 108.1(5) .
C24 N9 B1 134.0(5) .
N8 N9 B1 117.9(5) .
N8 C19 C20 108.8(5) .
N8 C19 C18 124.2(6) .
C20 C19 C18 127.1(5) .
C24 C20 C19 106.6(5) .
C24 C20 C21 112.5(6) .
C19 C20 C21 140.9(6) .
C20 C21 C22 102.5(5) .
C21 C22 C23 109.6(6) .
C24 C23 C22 101.8(5) .
N9 C24 C20 109.9(5) .
N9 C24 C23 136.7(5) .
C20 C24 C23 113.4(5) .
N9 B1 N7 108.5(5) .
N9 B1 N5 107.9(4) .
N7 B1 N5 106.6(5) .
O2 Mn1 O1 96.37(15) .
O2 Mn1 N10 90.72(16) .
O1 Mn1 N10 163.98(18) .
O2 Mn1 N11 171.00(17) .
O1 Mn1 N11 88.66(16) .
N10 Mn1 N11 82.60(18) .
O2 Mn1 N1 96.36(17) .
O1 Mn1 N1 94.27(17) .
N10 Mn1 N1 99.21(19) .
N11 Mn1 N1 90.69(18) .
O2 Mn1 O1 94.00(15) 3_565
O1 Mn1 O1 80.82(14) 3_565
N10 Mn1 O1 84.38(16) 3_565
N11 Mn1 O1 79.39(16) 3_565
N1 Mn1 O1 168.97(14) 3_565
C27 N10 C26 119.7(4) .
C27 N10 Mn1 127.2(4) .
C26 N10 Mn1 112.9(3) .
C34 N11 C25 121.6(4) .
C34 N11 Mn1 125.9(4) .
C25 N11 Mn1 112.1(3) .
C33 O2 Mn1 130.6(3) .
C40 O1 Mn1 121.5(3) .
C40 O1 Mn1 112.0(3) 3_565
Mn1 O1 Mn1 99.18(14) 3_565
N11 C25 C26 106.6(4) .
N10 C26 C25 107.9(4) .
N10 C27 C28 125.0(5) .
C33 C28 C29 120.0(5) .
C33 C28 C27 122.4(5) .
C29 C28 C27 117.6(5) .
C30 C29 C28 120.6(5) .
C29 C30 O3 125.4(5) .
C29 C30 C31 119.5(5) .
O3 C30 C31 115.1(5) .
C32 C31 C30 121.0(5) .
C31 C32 C33 120.2(5) .
O2 C33 C32 117.9(5) .
O2 C33 C28 123.5(5) .
C32 C33 C28 118.6(5) .
N11 C34 C35 123.4(5) .
C40 C35 C36 121.3(5) .
C40 C35 C34 121.0(5) .
C36 C35 C34 117.5(5) .
C37 C36 C35 118.8(5) .
C36 C37 O4 124.5(5) .
C36 C37 C38 120.2(5) .
O4 C37 C38 115.3(5) .
C39 C38 C37 121.0(5) .
C38 C39 C40 120.4(5) .
O1 C40 C35 122.7(5) .
O1 C40 C39 118.7(5) .
C35 C40 C39 118.3(5) .
C30 O3 C41 116.4(4) .
C37 O4 C42 116.5(5) .

loop_
_geom_bond_atom_site_label_1
_geom_bond_atom_site_label_2
_geom_bond_distance
_geom_bond_site_symmetry_2
Fe1 C1 1.903(8) .
Fe1 C2 1.905(6) .
Fe1 C3 1.906(6) .
Fe1 N6 1.968(4) .
Fe1 N4 1.988(5) .
Fe1 N8 2.008(5) .
C1 N1 1.161(7) .
C2 N2 1.172(7) .
C3 N3 1.173(7) .
N1 Mn1 2.178(6) .
N4 C5 1.378(7) .
N4 N5 1.386(6) .
N5 C10 1.352(7) .
N5 B1 1.541(8) .
C4 C5 1.485(8) .
C5 C6 1.381(8) .
C6 C10 1.368(8) .
C6 C7 1.522(8) .
C7 C8 1.533(9) .
C8 C9 1.548(9) .
C9 C10 1.496(8) .
N6 C12 1.368(7) .
N6 N7 1.378(6) .
N7 C17 1.358(7) .
N7 B1 1.539(8) .
C11 C12 1.494(9) .
C12 C13 1.394(8) .
C13 C17 1.353(8) .
C13 C14 1.523(8) .
C14 C15 1.568(9) .
C15 C16 1.574(9) .
C16 C17 1.494(8) .
N8 C19 1.374(7) .
N8 N9 1.380(6) .
N9 C24 1.345(7) .
N9 B1 1.532(8) .
C18 C19 1.487(8) .
C19 C20 1.378(8) .
C20 C24 1.357(8) .
C20 C21 1.485(9) .
C21 C22 1.533(9) .
C22 C23 1.545(9) .
C23 C24 1.483(9) .
Mn1 O2 1.860(3) .
Mn1 O1 1.899(4) .
Mn1 N10 1.982(4) .
Mn1 N11 1.984(4) .
Mn1 O1 2.497(4) 3_565
N10 C27 1.293(6) .
N10 C26 1.472(6) .
N11 C34 1.283(7) .
N11 C25 1.474(6) .
O2 C33 1.348(6) .
O1 C40 1.352(6) .
O1 Mn1 2.497(4) 3_565
C25 C26 1.511(8) .
C27 C28 1.430(7) .
C28 C33 1.402(7) .
C28 C29 1.415(7) .
C29 C30 1.365(8) .
C30 O3 1.378(6) .
C30 C31 1.393(8) .
C31 C32 1.389(8) .
C32 C33 1.400(7) .
C34 C35 1.458(7) .
C35 C40 1.402(7) .
C35 C36 1.410(7) .
C36 C37 1.379(8) .
C37 O4 1.387(7) .
C37 C38 1.401(8) .
C38 C39 1.372(8) .
C39 C40 1.403(7) .
O3 C41 1.423(8) .
O4 C42 1.418(8) .
C43 O5 1.407(8) .
C44 O6 1.406(10) .
